data_4313951
loop_
_publ_author_name
'Timothy J. Foley'
'Benjamin S. Harrison'
'Alison S. Knefely'
'Khalil A. Abboud'
'John R. Reynolds'
'Kirk S. Schanze'
'James M. Boncella'

_publ_section_title
;
 Facile Preparation and Photophysics of Near-Infrared Luminescent
 Lanthanide(III) Monoporphyrinate Complexes
;
_journal_name_full 'Inorganic Chemistry'
_journal_page_first 5023
_journal_page_last 5032
_journal_paper_doi 10.1021/ic034217g
_journal_volume 42
_journal_year 2003
_chemical_formula_sum 'C56 H52 I N4 Nd O3'
_chemical_formula_weight 1100.16
_chemical_name_systematic
;
   ?
;
_space_group_IT_number 2
_symmetry_cell_setting triclinic
_symmetry_space_group_name_Hall '-P 1'
_symmetry_space_group_name_H-M 'P -1'
_atom_sites_solution_hydrogens geom
_atom_sites_solution_primary direct
_atom_sites_solution_secondary difmap
_audit_creation_method SHELXL-97
_cell_angle_alpha 69.585(2)
_cell_angle_beta 74.880(2)
_cell_angle_gamma 89.225(2)
_cell_formula_units_Z 2
_cell_length_a 12.4470(11)
_cell_length_b 14.5765(13)
_cell_length_c 14.6837(13)
_cell_measurement_reflns_used 96
_cell_measurement_temperature 173(2)
_cell_measurement_theta_max 28.0
_cell_measurement_theta_min 2.0
_cell_volume 2401.5(4)
_computing_cell_refinement 'Bruker SMART & SAINT (Bruker 1998)'
_computing_data_collection 'Bruker SMART (Bruker 1998)'
_computing_data_reduction 'Bruker SHELXTL (Bruker 2000)'
_computing_molecular_graphics 'Bruker SHELXTL'
_computing_publication_material 'Bruker SHELXTL'
_computing_structure_refinement 'Bruker SHELXTL'
_computing_structure_solution 'Bruker SHELXTL'
_diffrn_ambient_temperature 173(2)
_diffrn_measured_fraction_theta_full 0.965
_diffrn_measured_fraction_theta_max 0.965
_diffrn_measurement_device_type 'SMART CCD area detector'
_diffrn_measurement_method '\w scans'
_diffrn_radiation_monochromator graphite
_diffrn_radiation_source 'normal-focus sealed tube'
_diffrn_radiation_type MoK\a
_diffrn_radiation_wavelength 0.71073
_diffrn_reflns_av_R_equivalents 0.0462
_diffrn_reflns_av_sigmaI/netI 0.0743
_diffrn_reflns_limit_h_max 15
_diffrn_reflns_limit_h_min -16
_diffrn_reflns_limit_k_max 18
_diffrn_reflns_limit_k_min -18
_diffrn_reflns_limit_l_max 19
_diffrn_reflns_limit_l_min -18
_diffrn_reflns_number 21110
_diffrn_reflns_theta_full 27.50
_diffrn_reflns_theta_max 27.50
_diffrn_reflns_theta_min 1.54
_diffrn_standards_decay_% none
_diffrn_standards_number 0
_exptl_absorpt_coefficient_mu 1.772
_exptl_absorpt_correction_T_max 0.9243
_exptl_absorpt_correction_T_min 0.7470
_exptl_absorpt_correction_type integration
_exptl_absorpt_process_details 'based on measured indexed crystal faces, SHELXTL (Bruker 1998)'
_exptl_crystal_colour red
_exptl_crystal_density_diffrn 1.521
_exptl_crystal_density_meas 0
_exptl_crystal_density_method 'not measured'
_exptl_crystal_description needles
_exptl_crystal_F_000 1106
_exptl_crystal_size_max 0.24
_exptl_crystal_size_mid 0.08
_exptl_crystal_size_min 0.05
_refine_diff_density_max 1.162
_refine_diff_density_min -0.790
_refine_diff_density_rms 0.151
_refine_ls_extinction_coef 0.0061(4)
_refine_ls_extinction_expression Fc^*^=kFc[1+0.001xFc^2^\l^3^/sin(2\q)]^-1/4^
_refine_ls_extinction_method SHELXL
_refine_ls_goodness_of_fit_ref 0.964
_refine_ls_hydrogen_treatment mixed
_refine_ls_matrix_type full
_refine_ls_number_parameters 548
_refine_ls_number_reflns 10631
_refine_ls_number_restraints 0
_refine_ls_restrained_S_all 0.964
_refine_ls_R_factor_all 0.0562
_refine_ls_R_factor_gt 0.0406
_refine_ls_shift/su_max 0.001
_refine_ls_shift/su_mean 0.000
_refine_ls_structure_factor_coef Fsqd
_refine_ls_weighting_details 'calc w=1/[\s^2^(Fo^2^)+(0.0574P)^2^] where P=(Fo^2^+2Fc^2^)/3'
_refine_ls_weighting_scheme calc
_refine_ls_wR_factor_gt 0.1031
_refine_ls_wR_factor_ref 0.1075
_reflns_number_gt 7861
_reflns_number_total 10631
_reflns_threshold_expression >2\s(I)
_cod_data_source_file ic034217gsi20030318_055518_1.cif
_cod_data_source_block ak02
_cod_depositor_comments
;
The following automatic conversions were performed:

'_symmetry_cell_setting' value 'Triclinic' changed to 'triclinic'
according to the built-in table from CIF Core dictionary named
'cif_core.dic' version 2.4.1 from 2010-06-29.

Automatic conversion script
Id: cif_fix_values 1646 2011-03-28 12:23:43Z adriana 
;
_cod_database_code 4313951

loop_
_symmetry_equiv_pos_as_xyz
'x, y, z'
'-x, -y, -z'

loop_
_atom_site_label
_atom_site_type_symbol
_atom_site_fract_x
_atom_site_fract_y
_atom_site_fract_z
_atom_site_U_iso_or_equiv
_atom_site_adp_type
_atom_site_occupancy
_atom_site_symmetry_multiplicity
_atom_site_calc_flag
_atom_site_refinement_flags
_atom_site_disorder_assembly
_atom_site_disorder_group
Nd1 Nd 0.690090(19) 0.221281(16) 0.071408(17) 0.01929(8) Uani 1 1 d . . .
I1 I 0.50439(3) 0.04919(2) 0.21582(3) 0.03955(11) Uani 0.95 1 d P A 1
I2 I 0.5127(11) 0.3785(10) 0.0222(10) 0.099(4) Uiso 0.05 1 d P A 2
O1 O 0.5556(3) 0.2458(3) -0.0392(2) 0.0344(8) Uani 1 1 d . A 1
O2 O 0.5553(3) 0.3180(2) 0.1583(2) 0.0337(8) Uani 1 1 d . A 1
N1 N 0.7881(3) 0.2447(2) 0.1869(3) 0.0206(7) Uani 1 1 d . A 1
N2 N 0.8030(3) 0.0841(2) 0.1069(3) 0.0190(7) Uani 1 1 d . A 1
N3 N 0.8047(3) 0.2222(2) -0.0913(3) 0.0193(7) Uani 1 1 d . A 1
N4 N 0.7936(3) 0.3838(2) -0.0134(2) 0.0200(7) Uani 1 1 d . A 1
C1 C 0.8078(4) 0.3309(3) 0.2011(3) 0.0217(9) Uani 1 1 d . A 1
C2 C 0.8370(4) 0.3076(3) 0.2955(3) 0.0261(10) Uani 1 1 d . A 1
H2A H 0.8545 0.3535 0.3233 0.031 Uiso 1 1 calc R A 1
C3 C 0.8349(4) 0.2100(3) 0.3362(3) 0.0280(10) Uani 1 1 d . A 1
H3A H 0.8496 0.1739 0.3988 0.034 Uiso 1 1 calc R A 1
C4 C 0.8062(3) 0.1691(3) 0.2679(3) 0.0221(9) Uani 1 1 d . A 1
C5 C 0.8063(3) 0.0694(3) 0.2800(3) 0.0211(9) Uani 1 1 d . A 1
C6 C 0.8045(3) 0.0306(3) 0.2048(3) 0.0201(9) Uani 1 1 d . A 1
C7 C 0.8074(4) -0.0715(3) 0.2185(3) 0.0244(9) Uani 1 1 d . A 1
H7A H 0.8070 -0.1237 0.2794 0.029 Uiso 1 1 calc R A 1
C8 C 0.8109(4) -0.0800(3) 0.1285(3) 0.0264(10) Uani 1 1 d . A 1
H8A H 0.8131 -0.1390 0.1146 0.032 Uiso 1 1 calc R A 1
C9 C 0.8105(3) 0.0185(3) 0.0578(3) 0.0217(9) Uani 1 1 d . A 1
C10 C 0.8258(3) 0.0439(3) -0.0470(3) 0.0213(9) Uani 1 1 d . A 1
C11 C 0.8310(3) 0.1411(3) -0.1161(3) 0.0213(9) Uani 1 1 d . A 1
C12 C 0.8663(4) 0.1694(3) -0.2251(3) 0.0272(10) Uani 1 1 d . A 1
H12A H 0.8878 0.1270 -0.2621 0.033 Uiso 1 1 calc R A 1
C13 C 0.8624(4) 0.2681(3) -0.2638(3) 0.0294(10) Uani 1 1 d . A 1
H13A H 0.8821 0.3079 -0.3335 0.035 Uiso 1 1 calc R A 1
C14 C 0.8233(3) 0.3019(3) -0.1810(3) 0.0221(9) Uani 1 1 d . A 1
C15 C 0.8159(3) 0.4005(3) -0.1908(3) 0.0228(9) Uani 1 1 d . A 1
C16 C 0.8012(4) 0.4377(3) -0.1126(3) 0.0229(9) Uani 1 1 d . A 1
C17 C 0.8028(4) 0.5411(3) -0.1266(3) 0.0279(10) Uani 1 1 d . A 1
H17A H 0.8052 0.5938 -0.1877 0.034 Uiso 1 1 calc R A 1
C18 C 0.8003(4) 0.5488(3) -0.0384(3) 0.0294(10) Uani 1 1 d . A 1
H18A H 0.8003 0.6082 -0.0252 0.035 Uiso 1 1 calc R A 1
C19 C 0.7975(4) 0.4505(3) 0.0340(3) 0.0229(9) Uani 1 1 d . A 1
C20 C 0.8060(4) 0.4269(3) 0.1330(3) 0.0229(9) Uani 1 1 d . A 1
C21 C 0.8197(4) 0.5085(3) 0.1688(3) 0.0248(9) Uani 1 1 d . A 1
C22 C 0.9112(4) 0.5796(3) 0.1171(3) 0.0289(10) Uani 1 1 d . A 1
H22A H 0.9643 0.5749 0.0596 0.035 Uiso 1 1 calc R A 1
C23 C 0.9246(5) 0.6575(3) 0.1498(4) 0.0361(12) Uani 1 1 d . A 1
H23A H 0.9860 0.7057 0.1143 0.043 Uiso 1 1 calc R A 1
C24 C 0.8476(5) 0.6633(4) 0.2341(4) 0.0406(13) Uani 1 1 d . A 1
H24A H 0.8566 0.7157 0.2567 0.049 Uiso 1 1 calc R A 1
C25 C 0.7572(5) 0.5935(4) 0.2862(4) 0.0415(13) Uani 1 1 d . A 1
H25A H 0.7046 0.5981 0.3440 0.050 Uiso 1 1 calc R A 1
C26 C 0.7438(4) 0.5158(3) 0.2527(4) 0.0309(10) Uani 1 1 d . A 1
H26A H 0.6819 0.4680 0.2883 0.037 Uiso 1 1 calc R A 1
C27 C 0.8235(4) -0.0005(3) 0.3757(3) 0.0247(9) Uani 1 1 d . A 1
C28 C 0.7394(5) -0.0290(4) 0.4639(4) 0.0431(13) Uani 1 1 d . A 1
H28A H 0.6683 -0.0043 0.4645 0.052 Uiso 1 1 calc R A 1
C29 C 0.7581(6) -0.0948(5) 0.5536(4) 0.0586(17) Uani 1 1 d . A 1
H29A H 0.6995 -0.1143 0.6146 0.070 Uiso 1 1 calc R A 1
C30 C 0.8601(6) -0.1307(4) 0.5533(4) 0.0534(16) Uani 1 1 d . A 1
H30A H 0.8717 -0.1761 0.6138 0.064 Uiso 1 1 calc R A 1
C31 C 0.9460(6) -0.1016(4) 0.4659(4) 0.0542(16) Uani 1 1 d . A 1
H31A H 1.0176 -0.1252 0.4657 0.065 Uiso 1 1 calc R A 1
C32 C 0.9261(5) -0.0370(4) 0.3778(4) 0.0376(12) Uani 1 1 d . A 1
H32A H 0.9850 -0.0174 0.3170 0.045 Uiso 1 1 calc R A 1
C33 C 0.8429(3) -0.0365(3) -0.0895(3) 0.0216(9) Uani 1 1 d . A 1
C34 C 0.9265(3) -0.1003(3) -0.0720(3) 0.0243(9) Uani 1 1 d . A 1
H34A H 0.9738 -0.0920 -0.0335 0.029 Uiso 1 1 calc R A 1
C35 C 0.9408(4) -0.1747(3) -0.1097(3) 0.0291(10) Uani 1 1 d . A 1
H35A H 0.9969 -0.2181 -0.0960 0.035 Uiso 1 1 calc R A 1
C36 C 0.8747(4) -0.1876(3) -0.1674(4) 0.0341(11) Uani 1 1 d . A 1
H36A H 0.8856 -0.2389 -0.1939 0.041 Uiso 1 1 calc R A 1
C37 C 0.7914(4) -0.1240(4) -0.1861(4) 0.0342(11) Uani 1 1 d . A 1
H37A H 0.7458 -0.1317 -0.2261 0.041 Uiso 1 1 calc R A 1
C38 C 0.7753(4) -0.0501(3) -0.1468(3) 0.0289(10) Uani 1 1 d . A 1
H38A H 0.7176 -0.0081 -0.1588 0.035 Uiso 1 1 calc R A 1
C39 C 0.8396(4) 0.4742(3) -0.2966(3) 0.0249(10) Uani 1 1 d . A 1
C40 C 0.7636(4) 0.4820(4) -0.3540(4) 0.0345(11) Uani 1 1 d . A 1
H40A H 0.6963 0.4401 -0.3265 0.041 Uiso 1 1 calc R A 1
C41 C 0.7874(5) 0.5517(4) -0.4520(4) 0.0472(15) Uani 1 1 d . A 1
H41A H 0.7351 0.5578 -0.4903 0.057 Uiso 1 1 calc R A 1
C42 C 0.8844(5) 0.6111(4) -0.4933(4) 0.0480(14) Uani 1 1 d . A 1
H42A H 0.8992 0.6589 -0.5596 0.058 Uiso 1 1 calc R A 1
C43 C 0.9600(6) 0.6015(4) -0.4391(4) 0.0530(16) Uani 1 1 d . A 1
H43A H 1.0288 0.6413 -0.4685 0.064 Uiso 1 1 calc R A 1
C44 C 0.9375(5) 0.5336(4) -0.3405(4) 0.0404(13) Uani 1 1 d . A 1
H44A H 0.9908 0.5284 -0.3034 0.048 Uiso 1 1 calc R A 1
C45 C 0.5580(5) 0.1812(5) -0.0964(5) 0.0553(17) Uani 1 1 d . A 1
H45A H 0.5872 0.1182 -0.0639 0.066 Uiso 1 1 calc R A 1
H45B H 0.6063 0.2125 -0.1662 0.066 Uiso 1 1 calc R A 1
C46 C 0.4419(6) 0.1646(7) -0.0973(7) 0.086(3) Uani 1 1 d . A 1
H46A H 0.4048 0.1040 -0.0410 0.103 Uiso 1 1 calc R A 1
H46B H 0.4397 0.1583 -0.1618 0.103 Uiso 1 1 calc R A 1
C47 C 0.3862(5) 0.2523(5) -0.0855(5) 0.0577(17) Uani 1 1 d . A 1
H47A H 0.3051 0.2360 -0.0528 0.069 Uiso 1 1 calc R A 1
H47B H 0.3975 0.3063 -0.1515 0.069 Uiso 1 1 calc R A 1
C48 C 0.4438(4) 0.2795(4) -0.0188(4) 0.0386(12) Uani 1 1 d . A 1
H48A H 0.4482 0.3514 -0.0352 0.046 Uiso 1 1 calc R A 1
H48B H 0.4028 0.2468 0.0532 0.046 Uiso 1 1 calc R A 1
C49 C 0.5132(5) 0.4114(4) 0.1135(4) 0.0420(13) Uani 1 1 d . A 1
H49A H 0.4483 0.4018 0.0896 0.050 Uiso 1 1 calc R A 1
H49B H 0.5719 0.4556 0.0554 0.050 Uiso 1 1 calc R A 1
C50 C 0.4795(5) 0.4541(4) 0.1944(4) 0.0500(15) Uani 1 1 d . A 1
H50A H 0.4192 0.4982 0.1835 0.060 Uiso 1 1 calc R A 1
H50B H 0.5437 0.4911 0.1974 0.060 Uiso 1 1 calc R A 1
C51 C 0.4386(5) 0.3643(5) 0.2894(5) 0.0568(17) Uani 1 1 d . A 1
H51A H 0.3604 0.3418 0.2990 0.068 Uiso 1 1 calc R A 1
H51B H 0.4441 0.3775 0.3498 0.068 Uiso 1 1 calc R A 1
C52 C 0.5181(5) 0.2898(4) 0.2685(4) 0.0422(13) Uani 1 1 d . A 1
H52A H 0.5826 0.2911 0.2958 0.051 Uiso 1 1 calc R A 1
H52B H 0.4796 0.2227 0.3002 0.051 Uiso 1 1 calc R A 1

loop_
_atom_site_aniso_label
_atom_site_aniso_U_11
_atom_site_aniso_U_22
_atom_site_aniso_U_33
_atom_site_aniso_U_23
_atom_site_aniso_U_13
_atom_site_aniso_U_12
Nd1 0.01970(13) 0.02035(13) 0.01831(13) -0.00714(9) -0.00577(9) 0.00319(8)
I1 0.02764(19) 0.0332(2) 0.0487(2) -0.00699(17) -0.00567(16) -0.00339(14)
O1 0.0294(18) 0.046(2) 0.0329(19) -0.0169(16) -0.0142(15) 0.0041(15)
O2 0.0390(19) 0.0317(18) 0.0260(17) -0.0075(14) -0.0061(15) 0.0142(15)
N1 0.0242(19) 0.0196(18) 0.0193(18) -0.0092(15) -0.0053(15) 0.0058(14)
N2 0.0204(18) 0.0198(17) 0.0189(18) -0.0070(14) -0.0086(14) 0.0034(14)
N3 0.0195(18) 0.0206(18) 0.0182(18) -0.0069(14) -0.0058(14) 0.0017(14)
N4 0.0257(19) 0.0186(18) 0.0139(17) -0.0058(14) -0.0024(14) 0.0020(14)
C1 0.024(2) 0.023(2) 0.019(2) -0.0094(18) -0.0059(18) 0.0018(17)
C2 0.035(3) 0.028(2) 0.021(2) -0.0135(19) -0.0105(19) 0.0049(19)
C3 0.035(3) 0.032(3) 0.021(2) -0.012(2) -0.011(2) 0.004(2)
C4 0.023(2) 0.026(2) 0.018(2) -0.0091(18) -0.0045(17) 0.0031(17)
C5 0.022(2) 0.026(2) 0.017(2) -0.0086(18) -0.0057(17) 0.0033(17)
C6 0.024(2) 0.019(2) 0.020(2) -0.0079(17) -0.0083(17) 0.0023(17)
C7 0.029(2) 0.019(2) 0.023(2) -0.0061(18) -0.0069(19) 0.0015(18)
C8 0.028(2) 0.024(2) 0.029(2) -0.0118(19) -0.0090(19) 0.0036(18)
C9 0.018(2) 0.021(2) 0.028(2) -0.0095(18) -0.0076(18) 0.0005(16)
C10 0.018(2) 0.026(2) 0.022(2) -0.0106(18) -0.0076(17) 0.0012(17)
C11 0.016(2) 0.022(2) 0.029(2) -0.0103(18) -0.0096(18) 0.0058(16)
C12 0.035(3) 0.026(2) 0.019(2) -0.0093(19) -0.0030(19) 0.0051(19)
C13 0.038(3) 0.029(2) 0.021(2) -0.010(2) -0.008(2) 0.001(2)
C14 0.021(2) 0.023(2) 0.023(2) -0.0083(18) -0.0051(18) 0.0037(17)
C15 0.023(2) 0.024(2) 0.022(2) -0.0086(18) -0.0067(18) 0.0016(17)
C16 0.024(2) 0.024(2) 0.020(2) -0.0082(18) -0.0040(18) -0.0010(17)
C17 0.041(3) 0.020(2) 0.022(2) -0.0038(18) -0.012(2) 0.0044(19)
C18 0.041(3) 0.018(2) 0.029(3) -0.0077(19) -0.010(2) 0.0032(19)
C19 0.028(2) 0.022(2) 0.020(2) -0.0097(18) -0.0066(18) 0.0028(18)
C20 0.024(2) 0.023(2) 0.024(2) -0.0118(18) -0.0057(18) 0.0026(17)
C21 0.039(3) 0.020(2) 0.024(2) -0.0118(18) -0.017(2) 0.0074(19)
C22 0.038(3) 0.027(2) 0.025(2) -0.011(2) -0.012(2) 0.003(2)
C23 0.051(3) 0.021(2) 0.043(3) -0.004(2) -0.032(3) 0.000(2)
C24 0.067(4) 0.021(2) 0.051(3) -0.018(2) -0.039(3) 0.016(2)
C25 0.064(4) 0.041(3) 0.033(3) -0.024(2) -0.024(3) 0.023(3)
C26 0.042(3) 0.028(2) 0.026(2) -0.012(2) -0.012(2) 0.006(2)
C27 0.034(3) 0.019(2) 0.021(2) -0.0073(18) -0.0084(19) 0.0010(18)
C28 0.043(3) 0.050(3) 0.030(3) -0.009(2) -0.006(2) 0.003(3)
C29 0.066(4) 0.068(4) 0.023(3) 0.002(3) -0.006(3) -0.002(3)
C30 0.091(5) 0.045(3) 0.020(3) -0.002(2) -0.022(3) 0.014(3)
C31 0.075(4) 0.055(4) 0.042(3) -0.019(3) -0.030(3) 0.033(3)
C32 0.050(3) 0.040(3) 0.022(2) -0.007(2) -0.014(2) 0.018(2)
C33 0.022(2) 0.022(2) 0.022(2) -0.0096(18) -0.0041(18) 0.0008(17)
C34 0.019(2) 0.026(2) 0.026(2) -0.0097(19) -0.0038(18) 0.0007(17)
C35 0.032(3) 0.022(2) 0.027(2) -0.0068(19) 0.000(2) 0.0059(19)
C36 0.046(3) 0.025(2) 0.031(3) -0.016(2) -0.001(2) 0.002(2)
C37 0.042(3) 0.038(3) 0.031(3) -0.020(2) -0.014(2) 0.000(2)
C38 0.032(3) 0.031(3) 0.026(2) -0.012(2) -0.010(2) 0.002(2)
C39 0.039(3) 0.024(2) 0.014(2) -0.0072(18) -0.0097(19) 0.0070(19)
C40 0.034(3) 0.042(3) 0.027(3) -0.011(2) -0.010(2) 0.007(2)
C41 0.054(4) 0.062(4) 0.028(3) -0.012(3) -0.021(3) 0.021(3)
C42 0.066(4) 0.042(3) 0.024(3) 0.001(2) -0.010(3) 0.008(3)
C43 0.071(4) 0.039(3) 0.032(3) 0.006(2) -0.010(3) -0.021(3)
C44 0.048(3) 0.040(3) 0.024(3) 0.001(2) -0.013(2) -0.009(2)
C45 0.040(3) 0.081(5) 0.072(4) -0.061(4) -0.015(3) 0.009(3)
C46 0.052(4) 0.131(7) 0.129(7) -0.103(6) -0.039(4) 0.023(4)
C47 0.045(4) 0.074(4) 0.079(5) -0.040(4) -0.040(3) 0.015(3)
C48 0.034(3) 0.042(3) 0.049(3) -0.022(3) -0.019(2) 0.008(2)
C49 0.053(3) 0.035(3) 0.037(3) -0.012(2) -0.012(3) 0.018(2)
C50 0.059(4) 0.050(3) 0.054(4) -0.030(3) -0.023(3) 0.026(3)
C51 0.055(4) 0.070(4) 0.044(3) -0.029(3) -0.001(3) 0.026(3)
C52 0.047(3) 0.041(3) 0.030(3) -0.016(2) 0.006(2) 0.008(2)

loop_
_atom_type_symbol
_atom_type_description
_atom_type_scat_dispersion_real
_atom_type_scat_dispersion_imag
_atom_type_scat_source
C C 0.0033 0.0016 'International Tables Vol C Tables 4.2.6.8 and 6.1.1.4'
H H 0.0000 0.0000 'International Tables Vol C Tables 4.2.6.8 and 6.1.1.4'
N N 0.0061 0.0033 'International Tables Vol C Tables 4.2.6.8 and 6.1.1.4'
O O 0.0106 0.0060 'International Tables Vol C Tables 4.2.6.8 and 6.1.1.4'
I I -0.4742 1.8119 'International Tables Vol C Tables 4.2.6.8 and 6.1.1.4'
Nd Nd -0.1943 3.0179 'International Tables Vol C Tables 4.2.6.8 and 6.1.1.4'

loop_
_geom_angle_atom_site_label_1
_geom_angle_atom_site_label_2
_geom_angle_atom_site_label_3
_geom_angle
_geom_angle_site_symmetry_1
_geom_angle_site_symmetry_3
_geom_angle_publ_flag
N2 Nd1 N3 73.39(11) . . ?
N2 Nd1 N1 74.72(11) . . ?
N3 Nd1 N1 116.98(11) . . ?
N2 Nd1 N4 115.50(11) . . ?
N3 Nd1 N4 74.00(11) . . ?
N1 Nd1 N4 73.12(11) . . ?
N2 Nd1 O2 141.77(11) . . ?
N3 Nd1 O2 144.21(10) . . ?
N1 Nd1 O2 78.31(11) . . ?
N4 Nd1 O2 81.02(11) . . ?
N2 Nd1 O1 124.33(11) . . ?
N3 Nd1 O1 74.82(11) . . ?
N1 Nd1 O1 160.81(11) . . ?
N4 Nd1 O1 97.61(11) . . ?
O2 Nd1 O1 83.72(11) . . ?
N2 Nd1 I1 79.33(8) . . ?
N3 Nd1 I1 122.25(8) . . ?
N1 Nd1 I1 102.79(8) . . ?
N4 Nd1 I1 161.84(8) . . ?
O2 Nd1 I1 80.82(8) . . ?
O1 Nd1 I1 80.69(8) . . ?
N2 Nd1 I2 170.7(3) . . ?
N3 Nd1 I2 106.1(3) . . ?
N1 Nd1 I2 113.0(3) . . ?
N4 Nd1 I2 72.6(3) . . ?
O2 Nd1 I2 40.8(3) . . ?
O1 Nd1 I2 47.8(3) . . ?
I1 Nd1 I2 93.6(2) . . ?
C45 O1 C48 108.3(4) . . ?
C45 O1 Nd1 118.5(3) . . ?
C48 O1 Nd1 126.4(3) . . ?
C49 O2 C52 108.3(4) . . ?
C49 O2 Nd1 128.8(3) . . ?
C52 O2 Nd1 122.5(3) . . ?
C1 N1 C4 106.8(3) . . ?
C1 N1 Nd1 127.5(3) . . ?
C4 N1 Nd1 123.6(3) . . ?
C9 N2 C6 106.6(3) . . ?
C9 N2 Nd1 121.4(3) . . ?
C6 N2 Nd1 120.8(3) . . ?
C11 N3 C14 107.0(3) . . ?
C11 N3 Nd1 125.7(3) . . ?
C14 N3 Nd1 124.4(3) . . ?
C16 N4 C19 106.8(3) . . ?
C16 N4 Nd1 121.4(3) . . ?
C19 N4 Nd1 123.7(3) . . ?
N1 C1 C20 126.1(4) . . ?
N1 C1 C2 109.0(4) . . ?
C20 C1 C2 124.9(4) . . ?
C3 C2 C1 107.6(4) . . ?
C3 C2 H2A 126.2 . . ?
C1 C2 H2A 126.2 . . ?
C2 C3 C4 107.8(4) . . ?
C2 C3 H3A 126.1 . . ?
C4 C3 H3A 126.1 . . ?
N1 C4 C5 126.5(4) . . ?
N1 C4 C3 108.8(4) . . ?
C5 C4 C3 124.5(4) . . ?
C4 C5 C6 125.6(4) . . ?
C4 C5 C27 117.5(4) . . ?
C6 C5 C27 116.5(4) . . ?
N2 C6 C5 126.0(4) . . ?
N2 C6 C7 109.6(3) . . ?
C5 C6 C7 124.4(4) . . ?
C8 C7 C6 107.5(4) . . ?
C8 C7 H7A 126.2 . . ?
C6 C7 H7A 126.2 . . ?
C7 C8 C9 106.7(4) . . ?
C7 C8 H8A 126.6 . . ?
C9 C8 H8A 126.6 . . ?
N2 C9 C10 125.2(4) . . ?
N2 C9 C8 109.5(4) . . ?
C10 C9 C8 125.1(4) . . ?
C9 C10 C11 124.5(4) . . ?
C9 C10 C33 118.2(4) . . ?
C11 C10 C33 117.2(4) . . ?
N3 C11 C10 125.9(4) . . ?
N3 C11 C12 109.6(4) . . ?
C10 C11 C12 124.5(4) . . ?
C13 C12 C11 106.5(4) . . ?
C13 C12 H12A 126.7 . . ?
C11 C12 H12A 126.7 . . ?
C12 C13 C14 108.0(4) . . ?
C12 C13 H13A 126.0 . . ?
C14 C13 H13A 126.0 . . ?
N3 C14 C15 126.2(4) . . ?
N3 C14 C13 108.8(4) . . ?
C15 C14 C13 124.7(4) . . ?
C14 C15 C16 126.0(4) . . ?
C14 C15 C39 116.5(4) . . ?
C16 C15 C39 117.0(4) . . ?
N4 C16 C15 125.9(4) . . ?
N4 C16 C17 109.2(4) . . ?
C15 C16 C17 124.6(4) . . ?
C18 C17 C16 107.6(4) . . ?
C18 C17 H17A 126.2 . . ?
C16 C17 H17A 126.2 . . ?
C17 C18 C19 107.8(4) . . ?
C17 C18 H18A 126.1 . . ?
C19 C18 H18A 126.1 . . ?
N4 C19 C20 125.5(4) . . ?
N4 C19 C18 108.5(4) . . ?
C20 C19 C18 125.8(4) . . ?
C19 C20 C1 125.1(4) . . ?
C19 C20 C21 118.4(4) . . ?
C1 C20 C21 116.4(4) . . ?
C26 C21 C22 119.1(4) . . ?
C26 C21 C20 121.0(4) . . ?
C22 C21 C20 119.9(4) . . ?
C23 C22 C21 120.5(5) . . ?
C23 C22 H22A 119.8 . . ?
C21 C22 H22A 119.8 . . ?
C24 C23 C22 119.5(5) . . ?
C24 C23 H23A 120.3 . . ?
C22 C23 H23A 120.3 . . ?
C23 C24 C25 120.7(5) . . ?
C23 C24 H24A 119.7 . . ?
C25 C24 H24A 119.7 . . ?
C24 C25 C26 119.7(5) . . ?
C24 C25 H25A 120.2 . . ?
C26 C25 H25A 120.2 . . ?
C21 C26 C25 120.6(5) . . ?
C21 C26 H26A 119.7 . . ?
C25 C26 H26A 119.7 . . ?
C28 C27 C32 118.4(4) . . ?
C28 C27 C5 121.2(4) . . ?
C32 C27 C5 120.4(4) . . ?
C27 C28 C29 120.1(5) . . ?
C27 C28 H28A 120.0 . . ?
C29 C28 H28A 120.0 . . ?
C30 C29 C28 120.3(5) . . ?
C30 C29 H29A 119.9 . . ?
C28 C29 H29A 119.9 . . ?
C29 C30 C31 120.4(5) . . ?
C29 C30 H30A 119.8 . . ?
C31 C30 H30A 119.8 . . ?
C30 C31 C32 118.7(5) . . ?
C30 C31 H31A 120.7 . . ?
C32 C31 H31A 120.7 . . ?
C27 C32 C31 122.2(5) . . ?
C27 C32 H32A 118.9 . . ?
C31 C32 H32A 118.9 . . ?
C38 C33 C34 118.4(4) . . ?
C38 C33 C10 120.8(4) . . ?
C34 C33 C10 120.8(4) . . ?
C35 C34 C33 120.6(4) . . ?
C35 C34 H34A 119.7 . . ?
C33 C34 H34A 119.7 . . ?
C34 C35 C36 121.0(4) . . ?
C34 C35 H35A 119.5 . . ?
C36 C35 H35A 119.5 . . ?
C35 C36 C37 119.0(4) . . ?
C35 C36 H36A 120.5 . . ?
C37 C36 H36A 120.5 . . ?
C38 C37 C36 120.3(4) . . ?
C38 C37 H37A 119.9 . . ?
C36 C37 H37A 119.9 . . ?
C37 C38 C33 120.7(4) . . ?
C37 C38 H38A 119.6 . . ?
C33 C38 H38A 119.6 . . ?
C44 C39 C40 118.2(4) . . ?
C44 C39 C15 120.9(4) . . ?
C40 C39 C15 120.8(4) . . ?
C41 C40 C39 119.6(5) . . ?
C41 C40 H40A 120.2 . . ?
C39 C40 H40A 120.2 . . ?
C42 C41 C40 121.0(5) . . ?
C42 C41 H41A 119.5 . . ?
C40 C41 H41A 119.5 . . ?
C43 C42 C41 119.5(5) . . ?
C43 C42 H42A 120.2 . . ?
C41 C42 H42A 120.2 . . ?
C42 C43 C44 120.6(5) . . ?
C42 C43 H43A 119.7 . . ?
C44 C43 H43A 119.7 . . ?
C39 C44 C43 120.9(5) . . ?
C39 C44 H44A 119.5 . . ?
C43 C44 H44A 119.5 . . ?
O1 C45 C46 106.4(5) . . ?
O1 C45 H45A 110.4 . . ?
C46 C45 H45A 110.4 . . ?
O1 C45 H45B 110.4 . . ?
C46 C45 H45B 110.4 . . ?
H45A C45 H45B 108.6 . . ?
C45 C46 C47 105.4(6) . . ?
C45 C46 H46A 110.7 . . ?
C47 C46 H46A 110.7 . . ?
C45 C46 H46B 110.7 . . ?
C47 C46 H46B 110.7 . . ?
H46A C46 H46B 108.8 . . ?
C46 C47 C48 103.0(5) . . ?
C46 C47 H47A 111.2 . . ?
C48 C47 H47A 111.2 . . ?
C46 C47 H47B 111.2 . . ?
C48 C47 H47B 111.2 . . ?
H47A C47 H47B 109.1 . . ?
O1 C48 C47 105.9(4) . . ?
O1 C48 H48A 110.5 . . ?
C47 C48 H48A 110.5 . . ?
O1 C48 H48B 110.5 . . ?
C47 C48 H48B 110.5 . . ?
H48A C48 H48B 108.7 . . ?
O2 C49 C50 106.2(4) . . ?
O2 C49 H49A 110.5 . . ?
C50 C49 H49A 110.5 . . ?
O2 C49 H49B 110.5 . . ?
C50 C49 H49B 110.5 . . ?
H49A C49 H49B 108.7 . . ?
C49 C50 C51 103.1(5) . . ?
C49 C50 H50A 111.1 . . ?
C51 C50 H50A 111.1 . . ?
C49 C50 H50B 111.1 . . ?
C51 C50 H50B 111.1 . . ?
H50A C50 H50B 109.1 . . ?
C50 C51 C52 102.4(4) . . ?
C50 C51 H51A 111.3 . . ?
C52 C51 H51A 111.3 . . ?
C50 C51 H51B 111.3 . . ?
C52 C51 H51B 111.3 . . ?
H51A C51 H51B 109.2 . . ?
O2 C52 C51 106.2(4) . . ?
O2 C52 H52A 110.5 . . ?
C51 C52 H52A 110.5 . . ?
O2 C52 H52B 110.5 . . ?
C51 C52 H52B 110.5 . . ?
H52A C52 H52B 108.7 . . ?

loop_
_geom_bond_atom_site_label_1
_geom_bond_atom_site_label_2
_geom_bond_distance
_geom_bond_site_symmetry_2
_geom_bond_publ_flag
Nd1 N2 2.413(3) . ?
Nd1 N3 2.438(3) . ?
Nd1 N1 2.444(3) . ?
Nd1 N4 2.451(3) . ?
Nd1 O2 2.551(3) . ?
Nd1 O1 2.562(3) . ?
Nd1 I1 3.1656(4) . ?
Nd1 I2 3.192(13) . ?
O1 C45 1.460(6) . ?
O1 C48 1.461(6) . ?
O2 C49 1.448(6) . ?
O2 C52 1.468(6) . ?
N1 C1 1.379(5) . ?
N1 C4 1.379(5) . ?
N2 C9 1.373(5) . ?
N2 C6 1.381(5) . ?
N3 C11 1.366(5) . ?
N3 C14 1.386(5) . ?
N4 C16 1.370(5) . ?
N4 C19 1.387(5) . ?
C1 C20 1.412(6) . ?
C1 C2 1.449(6) . ?
C2 C3 1.335(6) . ?
C2 H2A 0.9500 . ?
C3 C4 1.449(6) . ?
C3 H3A 0.9500 . ?
C4 C5 1.401(6) . ?
C5 C6 1.410(6) . ?
C5 C27 1.487(6) . ?
C6 C7 1.432(6) . ?
C7 C8 1.360(6) . ?
C7 H7A 0.9500 . ?
C8 C9 1.449(6) . ?
C8 H8A 0.9500 . ?
C9 C10 1.412(6) . ?
C10 C11 1.417(6) . ?
C10 C33 1.497(6) . ?
C11 C12 1.451(6) . ?
C12 C13 1.356(6) . ?
C12 H12A 0.9500 . ?
C13 C14 1.435(6) . ?
C13 H13A 0.9500 . ?
C14 C15 1.397(6) . ?
C15 C16 1.404(6) . ?
C15 C39 1.503(6) . ?
C16 C17 1.448(6) . ?
C17 C18 1.332(6) . ?
C17 H17A 0.9500 . ?
C18 C19 1.451(6) . ?
C18 H18A 0.9500 . ?
C19 C20 1.405(6) . ?
C20 C21 1.486(6) . ?
C21 C26 1.379(6) . ?
C21 C22 1.407(6) . ?
C22 C23 1.406(6) . ?
C22 H22A 0.9500 . ?
C23 C24 1.382(8) . ?
C23 H23A 0.9500 . ?
C24 C25 1.387(8) . ?
C24 H24A 0.9500 . ?
C25 C26 1.410(7) . ?
C25 H25A 0.9500 . ?
C26 H26A 0.9500 . ?
C27 C28 1.369(7) . ?
C27 C32 1.380(7) . ?
C28 C29 1.408(7) . ?
C28 H28A 0.9500 . ?
C29 C30 1.367(9) . ?
C29 H29A 0.9500 . ?
C30 C31 1.373(8) . ?
C30 H30A 0.9500 . ?
C31 C32 1.390(7) . ?
C31 H31A 0.9500 . ?
C32 H32A 0.9500 . ?
C33 C38 1.394(6) . ?
C33 C34 1.401(6) . ?
C34 C35 1.370(6) . ?
C34 H34A 0.9500 . ?
C35 C36 1.380(7) . ?
C35 H35A 0.9500 . ?
C36 C37 1.398(7) . ?
C36 H36A 0.9500 . ?
C37 C38 1.379(6) . ?
C37 H37A 0.9500 . ?
C38 H38A 0.9500 . ?
C39 C44 1.371(7) . ?
C39 C40 1.401(6) . ?
C40 C41 1.399(7) . ?
C40 H40A 0.9500 . ?
C41 C42 1.362(8) . ?
C41 H41A 0.9500 . ?
C42 C43 1.359(8) . ?
C42 H42A 0.9500 . ?
C43 C44 1.396(7) . ?
C43 H43A 0.9500 . ?
C44 H44A 0.9500 . ?
C45 C46 1.472(8) . ?
C45 H45A 0.9900 . ?
C45 H45B 0.9900 . ?
C46 C47 1.488(9) . ?
C46 H46A 0.9900 . ?
C46 H46B 0.9900 . ?
C47 C48 1.507(7) . ?
C47 H47A 0.9900 . ?
C47 H47B 0.9900 . ?
C48 H48A 0.9900 . ?
C48 H48B 0.9900 . ?
C49 C50 1.491(7) . ?
C49 H49A 0.9900 . ?
C49 H49B 0.9900 . ?
C50 C51 1.514(8) . ?
C50 H50A 0.9900 . ?
C50 H50B 0.9900 . ?
C51 C52 1.515(7) . ?
C51 H51A 0.9900 . ?
C51 H51B 0.9900 . ?
C52 H52A 0.9900 . ?
C52 H52B 0.9900 . ?
